data_7009747
loop_
_publ_author_name
'Aaker\"oy, Christer B.'
'Beatty, Alicia M.'
'Lorimer, Keith R.'

_publ_section_title
;
 Assembly of 2-D inorganic/organic lamellar structures through a
 combination of copper(I) coordination polymers and self-complementary
 hydrogen bonds&#x200A;&#x2020;
;
_journal_issue 21
_journal_name_full 'Journal of the Chemical Society, Dalton Transactions'
_journal_page_first 3869
_journal_paper_doi 10.1039/b003306p
_journal_year 2000
_chemical_formula_sum 'C7 H7 Cl Cu N O2'
_chemical_formula_weight 236.13
_chemical_name_systematic
;
 ?
;
_space_group_IT_number 14
_symmetry_cell_setting monoclinic
_symmetry_space_group_name_Hall '-P 2ybc'
_symmetry_space_group_name_H-M 'P 1 21/c 1'
_atom_sites_solution_hydrogens difmap
_atom_sites_solution_primary Patterson
_atom_sites_solution_secondary difmap
_audit_creation_method SHELXL-97
_cell_angle_alpha 90.00
_cell_angle_beta 96.045(7)
_cell_angle_gamma 90.00
_cell_formula_units_Z 4
_cell_length_a 3.8105(16)
_cell_length_b 15.819(7)
_cell_length_c 13.311(6)
_cell_measurement_temperature 173(2)
_cell_volume 797.9(6)
_computing_cell_refinement 'Bruker SMART'
_computing_data_collection 'Bruker SMART'
_computing_data_reduction 'Bruker SHELXTL'
_computing_molecular_graphics 'Bruker SHELXTL'
_computing_publication_material 'Bruker SHELXTL'
_computing_structure_refinement 'SHELXL-97 (Sheldrick, 1997)'
_computing_structure_solution 'SHELXS-97 (Sheldrick, 1990)'
_diffrn_ambient_temperature 173(2)
_diffrn_measured_fraction_theta_full 0.917
_diffrn_measured_fraction_theta_max 0.917
_diffrn_measurement_device_type 'CCD area detector'
_diffrn_measurement_method 'phi and omega scans'
_diffrn_radiation_monochromator graphite
_diffrn_radiation_source 'fine-focus sealed tube'
_diffrn_radiation_type MoK\a
_diffrn_radiation_wavelength 0.71073
_diffrn_reflns_av_R_equivalents 0.0341
_diffrn_reflns_av_sigmaI/netI 0.0801
_diffrn_reflns_limit_h_max 5
_diffrn_reflns_limit_h_min -2
_diffrn_reflns_limit_k_max 20
_diffrn_reflns_limit_k_min -15
_diffrn_reflns_limit_l_max 17
_diffrn_reflns_limit_l_min -16
_diffrn_reflns_number 4015
_diffrn_reflns_theta_full 28.23
_diffrn_reflns_theta_max 28.23
_diffrn_reflns_theta_min 2.01
_exptl_absorpt_coefficient_mu 3.022
_exptl_absorpt_correction_T_max 1.0000
_exptl_absorpt_correction_T_min 0.8678
_exptl_absorpt_correction_type SADABS
_exptl_crystal_colour yellow
_exptl_crystal_density_diffrn 1.966
_exptl_crystal_density_method 'not measured'
_exptl_crystal_description 'rectangular prisms'
_exptl_crystal_F_000 472
_exptl_crystal_size_max 0.26
_exptl_crystal_size_mid 0.18
_exptl_crystal_size_min 0.04
_refine_diff_density_max 3.040
_refine_diff_density_min -0.503
_refine_diff_density_rms 0.230
_refine_ls_extinction_method none
_refine_ls_goodness_of_fit_ref 0.994
_refine_ls_hydrogen_treatment 'riding model'
_refine_ls_matrix_type full
_refine_ls_number_parameters 109
_refine_ls_number_reflns 1796
_refine_ls_number_restraints 0
_refine_ls_restrained_S_all 0.994
_refine_ls_R_factor_all 0.1101
_refine_ls_R_factor_gt 0.0783
_refine_ls_shift/su_max 0.000
_refine_ls_shift/su_mean 0.000
_refine_ls_structure_factor_coef Fsqd
_refine_ls_weighting_details 'calc w=1/[\s^2^(Fo^2^)+(0.1143P)^2^+0.0000P] where P=(Fo^2^+2Fc^2^)/3'
_refine_ls_weighting_scheme calc
_refine_ls_wR_factor_gt 0.1873
_refine_ls_wR_factor_ref 0.1999
_reflns_number_gt 1115
_reflns_number_total 1796
_reflns_threshold_expression >2sigma(I)
_cod_data_source_file b003306p.txt
_cod_data_source_block compound_1
_cod_depositor_comments
;
The following automatic conversions were performed:
'_symmetry_cell_setting' value 'Monoclinic' changed to 'monoclinic'
according to '/home/saulius/struct/CIF-dictionaries/cif_core.dic'
dictionary named 'cif_core.dic' version 2.4.1 from 2010-06-29.

Automatic conversion script
Id: cif_fix_enum 1527 2010-12-29 10:47:43Z saulius 
;
_cod_original_sg_symbol_H-M P2(1)/c
_cod_database_code 7009747

loop_
_symmetry_equiv_pos_as_xyz
'x, y, z'
'-x, y+1/2, -z+1/2'
'-x, -y, -z'
'x, -y-1/2, z-1/2'

loop_
_atom_site_label
_atom_site_type_symbol
_atom_site_fract_x
_atom_site_fract_y
_atom_site_fract_z
_atom_site_U_iso_or_equiv
_atom_site_adp_type
_atom_site_occupancy
_atom_site_symmetry_multiplicity
_atom_site_calc_flag
_atom_site_refinement_flags
_atom_site_disorder_assembly
_atom_site_disorder_group
Cu1 Cu 0.7413(3) 0.06249(6) 0.02847(7) 0.0335(4) Uani 1 1 d . . .
Cl1 Cl 0.8061(5) -0.07699(10) 0.08557(13) 0.0251(4) Uani 1 1 d . . .
N1 N 0.7320(15) 0.1677(3) 0.1130(4) 0.0231(13) Uani 1 1 d . . .
C2 C 0.8235(18) 0.2411(4) 0.0701(5) 0.0243(15) Uani 1 1 d . . .
H2 H 0.8801 0.2373 0.0037 0.029 Uiso 1 1 d R . .
C3 C 0.7891(17) 0.3188(4) 0.1143(5) 0.0218(14) Uani 1 1 d . . .
C4 C 0.6658(18) 0.3223(4) 0.2089(5) 0.0251(15) Uani 1 1 d . . .
H4 H 0.6689 0.3740 0.2351 0.030 Uiso 1 1 d R . .
C5 C 0.5775(19) 0.2481(4) 0.2541(5) 0.0255(15) Uani 1 1 d . . .
H5 H 0.5015 0.2503 0.3222 0.031 Uiso 1 1 d R . .
C6 C 0.6103(18) 0.1716(4) 0.2041(5) 0.0225(15) Uani 1 1 d . . .
C7 C 0.8817(19) 0.3976(4) 0.0629(5) 0.0252(15) Uani 1 1 d . . .
O7A O 0.8214(16) 0.4669(3) 0.1006(4) 0.0387(14) Uani 1 1 d . . .
O7B O 1.0215(15) 0.3881(3) -0.0196(4) 0.0355(13) Uani 1 1 d . . .
H7B H 1.0477 0.4298 -0.0429 0.043 Uiso 1 1 d R . .
C8 C 0.504(2) 0.0894(4) 0.2487(6) 0.0296(17) Uani 1 1 d . . .
H8A H 0.7239 0.0688 0.2540 0.036 Uiso 1 1 d R . .
H8B H 0.4701 0.1084 0.3147 0.036 Uiso 1 1 d R . .
H8C H 0.3140 0.0592 0.2149 0.036 Uiso 1 1 d R . .

loop_
_atom_site_aniso_label
_atom_site_aniso_U_11
_atom_site_aniso_U_22
_atom_site_aniso_U_33
_atom_site_aniso_U_23
_atom_site_aniso_U_13
_atom_site_aniso_U_12
Cu1 0.0430(7) 0.0240(5) 0.0341(6) -0.0039(4) 0.0070(4) -0.0030(4)
Cl1 0.0250(9) 0.0234(8) 0.0275(9) 0.0040(7) 0.0051(7) 0.0006(7)
N1 0.024(3) 0.023(3) 0.023(3) 0.002(2) 0.003(2) 0.001(2)
C2 0.033(4) 0.021(3) 0.018(3) 0.001(3) -0.001(3) -0.002(3)
C3 0.020(4) 0.022(3) 0.022(4) -0.001(3) 0.001(3) 0.002(3)
C4 0.028(4) 0.023(3) 0.025(4) -0.003(3) 0.004(3) -0.001(3)
C5 0.029(4) 0.030(4) 0.018(3) 0.002(3) 0.005(3) 0.000(3)
C6 0.022(4) 0.028(4) 0.017(3) 0.004(3) 0.000(3) 0.000(3)
C7 0.026(4) 0.024(4) 0.025(4) 0.000(3) 0.001(3) 0.000(3)
O7A 0.066(4) 0.021(3) 0.032(3) -0.003(2) 0.016(3) -0.003(3)
O7B 0.057(4) 0.023(3) 0.030(3) 0.003(2) 0.017(3) 0.002(2)
C8 0.036(4) 0.025(4) 0.028(4) 0.004(3) 0.006(3) -0.007(3)

loop_
_atom_type_symbol
_atom_type_description
_atom_type_scat_dispersion_real
_atom_type_scat_dispersion_imag
_atom_type_scat_source
C C 0.0033 0.0016 'International Tables Vol C Tables 4.2.6.8 and 6.1.1.4'
H H 0.0000 0.0000 'International Tables Vol C Tables 4.2.6.8 and 6.1.1.4'
N N 0.0061 0.0033 'International Tables Vol C Tables 4.2.6.8 and 6.1.1.4'
O O 0.0106 0.0060 'International Tables Vol C Tables 4.2.6.8 and 6.1.1.4'
Cl Cl 0.1484 0.1585 'International Tables Vol C Tables 4.2.6.8 and 6.1.1.4'
Cu Cu 0.3201 1.2651 'International Tables Vol C Tables 4.2.6.8 and 6.1.1.4'

loop_
_geom_angle_atom_site_label_1
_geom_angle_atom_site_label_2
_geom_angle_atom_site_label_3
_geom_angle
_geom_angle_site_symmetry_1
_geom_angle_site_symmetry_3
_geom_angle_publ_flag
N1 Cu1 Cl1 127.33(17) . . ?
N1 Cu1 Cl1 109.12(17) . 3_755 ?
Cl1 Cu1 Cl1 103.59(6) . 3_755 ?
N1 Cu1 Cl1 101.80(17) . 3_655 ?
Cl1 Cu1 Cl1 110.03(6) . 3_655 ?
Cl1 Cu1 Cl1 102.58(8) 3_755 3_655 ?
N1 Cu1 Cu1 134.26(17) . 3_655 ?
Cl1 Cu1 Cu1 57.05(6) . 3_655 ?
Cl1 Cu1 Cu1 113.22(7) 3_755 3_655 ?
Cl1 Cu1 Cu1 52.97(5) 3_655 3_655 ?
N1 Cu1 Cu1 138.65(17) . 3_755 ?
Cl1 Cu1 Cu1 53.13(6) . 3_755 ?
Cl1 Cu1 Cu1 50.46(5) 3_755 3_755 ?
Cl1 Cu1 Cu1 116.81(7) 3_655 3_755 ?
Cu1 Cu1 Cu1 83.85(6) 3_655 3_755 ?
Cu1 Cl1 Cu1 76.41(6) . 3_755 ?
Cu1 Cl1 Cu1 69.97(6) . 3_655 ?
Cu1 Cl1 Cu1 102.58(8) 3_755 3_655 ?
C6 N1 C2 118.1(6) . . ?
C6 N1 Cu1 124.7(5) . . ?
C2 N1 Cu1 116.9(5) . . ?
N1 C2 C3 123.0(7) . . ?
C2 C3 C4 118.6(6) . . ?
C2 C3 C7 121.1(6) . . ?
C4 C3 C7 120.3(6) . . ?
C5 C4 C3 118.9(6) . . ?
C4 C5 C6 119.6(6) . . ?
N1 C6 C5 121.8(6) . . ?
N1 C6 C8 116.8(6) . . ?
C5 C6 C8 121.5(6) . . ?
O7A C7 O7B 124.4(7) . . ?
O7A C7 C3 119.6(7) . . ?
O7B C7 C3 115.9(6) . . ?

loop_
_geom_bond_atom_site_label_1
_geom_bond_atom_site_label_2
_geom_bond_distance
_geom_bond_site_symmetry_2
_geom_bond_publ_flag
Cu1 N1 2.012(6) . ?
Cu1 Cl1 2.338(2) . ?
Cu1 Cl1 2.425(2) 3_755 ?
Cu1 Cl1 2.458(2) 3_655 ?
Cu1 Cu1 2.752(2) 3_655 ?
Cu1 Cu1 2.947(2) 3_755 ?
Cl1 Cu1 2.425(2) 3_755 ?
Cl1 Cu1 2.458(2) 3_655 ?
N1 C6 1.344(9) . ?
N1 C2 1.356(8) . ?
C2 C3 1.376(9) . ?
C3 C4 1.391(10) . ?
C3 C7 1.482(9) . ?
C4 C5 1.377(9) . ?
C5 C6 1.393(9) . ?
C6 C8 1.502(9) . ?
C7 O7A 1.237(9) . ?
C7 O7B 1.279(9) . ?

loop_
_geom_hbond_atom_site_label_D
_geom_hbond_atom_site_label_H
_geom_hbond_atom_site_label_A
_geom_hbond_distance_DH
_geom_hbond_distance_HA
_geom_hbond_distance_DA
_geom_hbond_angle_DHA
_geom_hbond_site_symmetry_A
O7B H7B O7A 0.74 1.89 2.631(7) 172.5 3_765
